data_1570893
loop_
_publ_author_name
'Xiang, Huixin'
'Cheng, Ranran'
'Ruan, Chenhao'
'Meng, Changqing'
'Gan, Yuzheng'
'Cheng, Wanyu'
'Zhao, Yue'
'Xu, Cong-Qiao'
'Li, Jun'
'Yao, Chuanhao'

_publ_section_title
;
 A homologous series of macrocyclic Ni clusters: synthesis, structures,
 and catalytic properties.
;
_journal_issue 9
_journal_name_full Nanoscale
_journal_page_first 4563
_journal_page_last 4570
_journal_paper_doi 10.1039/d3nr06015b
_journal_volume 16
_journal_year 2024
_chemical_formula_moiety 'C126 H126 Ni9 S18'
_chemical_formula_sum 'C126 H126 Ni9 S18'
_chemical_formula_weight 2745.73
_chemical_name_systematic Ni9(pMPT)18
_space_group_crystal_system trigonal
_space_group_IT_number 167
_space_group_name_Hall '-R 3 2"c'
_space_group_name_H-M_alt 'R -3 c :H'
_atom_sites_solution_hydrogens geom
_atom_sites_solution_primary dual
_audit_creation_date 2021-10-22
_audit_creation_method
;
Olex2 1.5
(compiled 2021.10.07 svn.r9718050b for OlexSys, GUI svn.r6410)
;
_audit_update_record
;
2023-11-14 deposited with the CCDC.	2024-02-02 downloaded from the CCDC.
;
_cell_angle_alpha 90
_cell_angle_beta 90
_cell_angle_gamma 120
_cell_formula_units_Z 12
_cell_length_a 28.916(7)
_cell_length_b 28.916(7)
_cell_length_c 69.42(3)
_cell_measurement_reflns_used 9243
_cell_measurement_temperature 173.00
_cell_measurement_theta_max 47.41
_cell_measurement_theta_min 2.66
_cell_volume 50268(3)
_computing_cell_refinement 'SAINT V8.40B (Bruker, 2019)'
_computing_data_collection 'Bruker BIS V6.2.14'
_computing_data_reduction 'SAINT V8.40B (Bruker, 2019)'
_computing_molecular_graphics 'Olex2 1.5 (Dolomanov et al., 2009)'
_computing_publication_material 'Olex2 1.5 (Dolomanov et al., 2009)'
_computing_structure_refinement 'SHELXL 2018/3 (Sheldrick, 2015)'
_computing_structure_solution 'SHELXT 2018/2 (Sheldrick, 2018)'
_diffrn_ambient_temperature 173.00
_diffrn_detector CPAD
_diffrn_detector_area_resol_mean 7.41
_diffrn_detector_type 'Bruker PHOTON III'
_diffrn_measured_fraction_theta_full 0.999
_diffrn_measured_fraction_theta_max 0.993
_diffrn_measurement_device 'three-circle diffractometer'
_diffrn_measurement_device_type 'Bruker D8 VENTURE Metaljet PHOTON III'
_diffrn_measurement_method '\w and \f shutterless scans'
_diffrn_measurement_specimen_support 'nylon loop'
_diffrn_radiation_monochromator 'Helios Multi-layer Optic'
_diffrn_radiation_probe x-ray
_diffrn_radiation_type GaK\a
_diffrn_radiation_wavelength 1.34139
_diffrn_reflns_av_R_equivalents 0.1127
_diffrn_reflns_av_unetI/netI 0.0612
_diffrn_reflns_Laue_measured_fraction_full 0.999
_diffrn_reflns_Laue_measured_fraction_max 0.993
_diffrn_reflns_limit_h_max 36
_diffrn_reflns_limit_h_min -25
_diffrn_reflns_limit_k_max 33
_diffrn_reflns_limit_k_min -36
_diffrn_reflns_limit_l_max 87
_diffrn_reflns_limit_l_min -87
_diffrn_reflns_number 163359
_diffrn_reflns_point_group_measured_fraction_full 0.999
_diffrn_reflns_point_group_measured_fraction_max 0.993
_diffrn_reflns_theta_full 53.594
_diffrn_reflns_theta_max 57.450
_diffrn_reflns_theta_min 1.893
_diffrn_source MetalJet
_diffrn_source_current 2.86
_diffrn_source_power 0.19931339999999997
_diffrn_source_type 'Liquid Metal source'
_diffrn_source_voltage 69.69
_diffrn_standards_number 0
_exptl_absorpt_coefficient_mu 6.969
_exptl_absorpt_correction_T_max 0.7512
_exptl_absorpt_correction_T_min 0.5098
_exptl_absorpt_correction_type multi-scan
_exptl_absorpt_process_details
;
SADABS-2016/2 (Bruker,2016/2) was used for absorption correction.
wR2(int) was 0.1633 before and 0.1004 after correction.
The Ratio of minimum to maximum transmission is 0.6786.
The \l/2 correction factor is Not present.
;
_exptl_crystal_density_diffrn 1.088
_exptl_crystal_description block
_exptl_crystal_F_000 17064
_exptl_crystal_size_max 0.13
_exptl_crystal_size_mid 0.12
_exptl_crystal_size_min 0.1
_refine_diff_density_max 0.789
_refine_diff_density_min -0.581
_refine_diff_density_rms 0.081
_refine_ls_extinction_method none
_refine_ls_goodness_of_fit_ref 1.073
_refine_ls_hydrogen_treatment constr
_refine_ls_matrix_type full
_refine_ls_number_parameters 454
_refine_ls_number_reflns 11546
_refine_ls_number_restraints 72
_refine_ls_restrained_S_all 1.097
_refine_ls_R_factor_all 0.0961
_refine_ls_R_factor_gt 0.0666
_refine_ls_shift/su_max 0.008
_refine_ls_shift/su_mean 0.000
_refine_ls_structure_factor_coef Fsqd
_refine_ls_weighting_details 'w=1/[\s^2^(Fo^2^)+(0.1175P)^2^+67.3417P] where P=(Fo^2^+2Fc^2^)/3'
_refine_ls_weighting_scheme calc
_refine_ls_wR_factor_gt 0.1969
_refine_ls_wR_factor_ref 0.2151
_reflns_Friedel_coverage 0.000
_reflns_number_gt 7529
_reflns_number_total 11546
_reflns_threshold_expression 'I > 2\s(I)'
_cod_data_source_file d3nr06015b2.cif
_cod_data_source_block a_a
_cod_depositor_comments
;
The following automatic conversions were performed:

data item '_diffrn_radiation_probe' value 'X-ray' was changed to
'x-ray' in accordance with the
/home/data/users/saulius/crontab/automatic-downloads/rss-feeds/RSC/lib/dictionaries/cif_core.dic
dictionary named 'cif_core.dic' version 2.4.2 last updated on
2011-04-26.

Automatic conversion script
Id: cif_fix_values 8170 2020-07-09 18:12:32Z antanas 

 Adding full bibliography for 1570892--1570895.cif.
;
_cod_original_cell_volume 50265(30)
_cod_original_sg_symbol_H-M 'R -3 c'
_cod_database_code 1570893
_shelx_shelxl_version_number 2018/3
_shelx_space_group_comment
;
The symmetry employed for this shelxl refinement is uniquely defined
by the following loop, which should always be used as a source of
symmetry information in preference to the above space-group names.
They are only intended as comments.
;
_shelx_estimated_absorpt_t_max 0.542
_shelx_estimated_absorpt_t_min 0.464
_olex2_refinement_description
;
1. Fixed Uiso
 At 1.2 times of:
  All C(H) groups
 At 1.5 times of:
  All C(H,H,H) groups
2. Uiso/Uaniso restraints and constraints
C30 \\sim C31 \\sim C32 \\sim C33 \\sim C34 \\sim C29: within 2A with sigma of
0.005 and sigma for terminal atoms of 0.01 within 2A
C1 \\sim C2 \\sim C3 \\sim C4 \\sim C5 \\sim C6: within 2A with sigma of 0.005
and sigma for terminal atoms of 0.01 within 2A
3.a Aromatic/amide H refined with riding coordinates:
 C30(H30), C31(H31), C33(H33), C34(H34), C13(H13), C9(H9), C41(H41), C12(H12),
 C37(H37), C20(H20), C10(H10), C40(H40), C6(H6), C16(H16), C17(H17), C23(H23),
 C27(H27), C5(H5), C19(H19), C2(H2), C38(H38), C24(H24), C26(H26), C3(H3)
3.b Fitted hexagon refined as free rotating group:
 C29(C30,C31,C32,C33,C34)
3.c Idealised Me refined as rotating group:
 C35(H35A,H35B,H35C), C14(H14A,H14B,H14C), C7(H7A,H7B,H7C), C42(H42A,H42B,
 H42C), C21(H21A,H21B,H21C), C28(H28A,H28B,H28C)
;
_smtbx_masks_void_probe_radius 1.2
_smtbx_masks_void_truncation_radius 1.2
_olex2_submission_special_instructions 'No special instructions were received'

loop_
_space_group_symop_operation_xyz
'x, y, z'
'-y, x-y, z'
'-x+y, -x, z'
'y, x, -z+1/2'
'x-y, -y, -z+1/2'
'-x, -x+y, -z+1/2'
'x+2/3, y+1/3, z+1/3'
'-y+2/3, x-y+1/3, z+1/3'
'-x+y+2/3, -x+1/3, z+1/3'
'y+2/3, x+1/3, -z+5/6'
'x-y+2/3, -y+1/3, -z+5/6'
'-x+2/3, -x+y+1/3, -z+5/6'
'x+1/3, y+2/3, z+2/3'
'-y+1/3, x-y+2/3, z+2/3'
'-x+y+1/3, -x+2/3, z+2/3'
'y+1/3, x+2/3, -z+7/6'
'x-y+1/3, -y+2/3, -z+7/6'
'-x+1/3, -x+y+2/3, -z+7/6'
'-x, -y, -z'
'y, -x+y, -z'
'x-y, x, -z'
'-y, -x, z-1/2'
'-x+y, y, z-1/2'
'x, x-y, z-1/2'
'-x+2/3, -y+1/3, -z+1/3'
'y+2/3, -x+y+1/3, -z+1/3'
'x-y+2/3, x+1/3, -z+1/3'
'-y+2/3, -x+1/3, z-1/6'
'-x+y+2/3, y+1/3, z-1/6'
'x+2/3, x-y+1/3, z-1/6'
'-x+1/3, -y+2/3, -z+2/3'
'y+1/3, -x+y+2/3, -z+2/3'
'x-y+1/3, x+2/3, -z+2/3'
'-y+1/3, -x+2/3, z+1/6'
'-x+y+1/3, y+2/3, z+1/6'
'x+1/3, x-y+2/3, z+1/6'

loop_
_atom_site_label
_atom_site_type_symbol
_atom_site_fract_x
_atom_site_fract_y
_atom_site_fract_z
_atom_site_U_iso_or_equiv
_atom_site_adp_type
_atom_site_occupancy
_atom_site_site_symmetry_order
_atom_site_calc_flag
_atom_site_refinement_flags_posn
_atom_site_refinement_flags_adp
_atom_site_refinement_flags_occupancy
_atom_site_disorder_assembly
_atom_site_disorder_group
Ni1 Ni 0.48377(3) 0.84175(3) 0.54360(2) 0.0529(2) Uani 1 1 d . . . . .
Ni3 Ni 0.44494(3) 0.62199(3) 0.54452(2) 0.0545(2) Uani 1 1 d . . . . .
Ni2 Ni 0.49435(3) 0.74948(3) 0.54320(2) 0.0547(2) Uani 1 1 d . . . . .
S1 S 0.52287(5) 0.81520(5) 0.52251(2) 0.0562(3) Uani 1 1 d . . . . .
S4 S 0.45709(5) 0.68268(5) 0.52291(2) 0.0580(3) Uani 1 1 d . . . . .
S5 S 0.42376(5) 0.55875(5) 0.52268(2) 0.0582(3) Uani 1 1 d . . . . .
S2 S 0.52383(5) 0.81517(5) 0.56442(2) 0.0601(3) Uani 1 1 d . . . . .
S6 S 0.42295(5) 0.55596(5) 0.56476(2) 0.0585(3) Uani 1 1 d . . . . .
S3 S 0.45835(5) 0.68539(5) 0.56502(2) 0.0601(3) Uani 1 1 d . . . . .
C8 C 0.4898(2) 0.79380(19) 0.49999(7) 0.0566(12) Uani 1 1 d . . . . .
C29 C 0.46666(16) 0.53223(17) 0.52623(7) 0.0788(13) Uani 1 1 d G U . . .
C30 C 0.44596(13) 0.47730(16) 0.52681(7) 0.0973(15) Uani 1 1 d G U . . .
H30 H 0.408447 0.453847 0.526210 0.117 Uiso 1 1 calc R U . . .
C31 C 0.48014(19) 0.45668(15) 0.52828(8) 0.1082(17) Uani 1 1 d G U . . .
H31 H 0.465990 0.419134 0.528677 0.130 Uiso 1 1 calc R U . . .
C32 C 0.53502(17) 0.4910(2) 0.52916(8) 0.1022(16) Uani 1 1 d G U . . .
C33 C 0.55572(13) 0.5459(2) 0.52858(8) 0.1197(19) Uani 1 1 d G U . . .
H33 H 0.593232 0.569369 0.529183 0.144 Uiso 1 1 calc R U . . .
C34 C 0.52154(17) 0.56654(14) 0.52711(8) 0.1130(18) Uani 1 1 d G U . . .
H34 H 0.535689 0.604082 0.526716 0.136 Uiso 1 1 calc R U . . .
C13 C 0.4345(2) 0.7667(2) 0.49802(8) 0.0622(13) Uani 1 1 d . . . . .
H13 H 0.412304 0.758471 0.509042 0.075 Uiso 1 1 calc R U . . .
C1 C 0.5920(2) 0.8600(2) 0.56023(9) 0.0765(14) Uani 1 1 d . U . . .
C36 C 0.4017(2) 0.5684(2) 0.58709(7) 0.0615(13) Uani 1 1 d . . . . .
C9 C 0.5212(3) 0.8044(2) 0.48367(8) 0.0732(15) Uani 1 1 d . . . . .
H9 H 0.558939 0.822620 0.484862 0.088 Uiso 1 1 calc R U . . .
C15 C 0.5101(2) 0.6907(2) 0.50761(7) 0.0621(13) Uani 1 1 d . . . . .
C22 C 0.5104(2) 0.6936(2) 0.58106(9) 0.0731(16) Uani 1 1 d . . . . .
C41 C 0.3638(3) 0.5843(2) 0.58897(8) 0.0760(16) Uani 1 1 d . . . . .
H41 H 0.347475 0.588786 0.577811 0.091 Uiso 1 1 calc R U . . .
C12 C 0.4122(3) 0.7517(2) 0.47990(8) 0.0725(15) Uani 1 1 d . . . . .
H12 H 0.374486 0.733514 0.478606 0.087 Uiso 1 1 calc R U . . .
C37 C 0.4242(3) 0.5619(3) 0.60363(9) 0.0864(18) Uani 1 1 d . . . . .
H37 H 0.450993 0.552111 0.602802 0.104 Uiso 1 1 calc R U . . .
C20 C 0.4998(3) 0.6763(3) 0.48884(8) 0.0810(17) Uani 1 1 d . . . . .
H20 H 0.464411 0.661344 0.484047 0.097 Uiso 1 1 calc R U . . .
C10 C 0.4986(3) 0.7892(3) 0.46614(9) 0.092(2) Uani 1 1 d . . . . .
H10 H 0.520986 0.796924 0.455200 0.110 Uiso 1 1 calc R U . . .
C40 C 0.3501(3) 0.5935(3) 0.60676(11) 0.094(2) Uani 1 1 d . . . . .
H40 H 0.325020 0.605527 0.607780 0.113 Uiso 1 1 calc R U . . .
C6 C 0.6112(3) 0.9128(3) 0.55889(10) 0.0906(16) Uani 1 1 d . U . . .
H6 H 0.587463 0.926561 0.559378 0.109 Uiso 1 1 calc R U . . .
C11 C 0.4436(3) 0.7627(3) 0.46352(8) 0.0856(19) Uani 1 1 d . . . . .
C16 C 0.5619(3) 0.7118(3) 0.51413(10) 0.099(2) Uani 1 1 d . . . . .
H16 H 0.570369 0.722080 0.527232 0.118 Uiso 1 1 calc R U . . .
C17 C 0.6005(3) 0.7176(4) 0.50174(12) 0.118(3) Uani 1 1 d . . . . .
H17 H 0.635608 0.731021 0.506638 0.141 Uiso 1 1 calc R U . . .
C4 C 0.7028(3) 0.9307(3) 0.55575(11) 0.1009(18) Uani 1 1 d . U . . .
C23 C 0.5099(3) 0.7108(3) 0.59911(11) 0.106(2) Uani 1 1 d . . . . .
H23 H 0.482874 0.718234 0.603090 0.128 Uiso 1 1 calc R U . . .
C18 C 0.5920(3) 0.7052(4) 0.48244(11) 0.105(2) Uani 1 1 d . . . . .
C27 C 0.5482(3) 0.6816(3) 0.57572(12) 0.110(2) Uani 1 1 d . . . . .
H27 H 0.547264 0.667980 0.563177 0.132 Uiso 1 1 calc R U . . .
C5 C 0.6671(3) 0.9482(3) 0.55675(11) 0.1011(19) Uani 1 1 d . U . . .
H5 H 0.679945 0.985447 0.555990 0.121 Uiso 1 1 calc R U . . .
C19 C 0.5406(4) 0.6834(3) 0.47670(10) 0.105(2) Uani 1 1 d . . . . .
H19 H 0.532106 0.672406 0.463656 0.126 Uiso 1 1 calc R U . . .
C39 C 0.3718(5) 0.5856(3) 0.62334(11) 0.119(3) Uani 1 1 d . . . . .
C2 C 0.6285(3) 0.8419(3) 0.55984(12) 0.1009(17) Uani 1 1 d . U . . .
H2 H 0.616231 0.804868 0.561144 0.121 Uiso 1 1 calc R U . . .
C38 C 0.4079(5) 0.5697(4) 0.62141(10) 0.124(3) Uani 1 1 d . . . . .
H38 H 0.422701 0.563639 0.632677 0.149 Uiso 1 1 calc R U . . .
C25 C 0.5891(5) 0.7071(4) 0.60673(19) 0.147(5) Uani 1 1 d . . . . .
C24 C 0.5498(5) 0.7171(4) 0.61162(14) 0.145(4) Uani 1 1 d . . . . .
H24 H 0.549500 0.729100 0.624334 0.174 Uiso 1 1 calc R U . . .
C35 C 0.5738(3) 0.4691(4) 0.53134(12) 0.125(3) Uani 1 1 d . . . . .
H35A H 0.572025 0.456343 0.544543 0.188 Uiso 1 1 calc R U . . .
H35B H 0.610288 0.497576 0.528536 0.188 Uiso 1 1 calc R U . . .
H35C H 0.563648 0.439505 0.522303 0.188 Uiso 1 1 calc R U . . .
C26 C 0.5887(4) 0.6889(4) 0.58854(16) 0.144(4) Uani 1 1 d . . . . .
H26 H 0.615664 0.681313 0.584619 0.173 Uiso 1 1 calc R U . . .
C3 C 0.6841(3) 0.8786(3) 0.55750(12) 0.1097(18) Uani 1 1 d . U . . .
H3 H 0.708345 0.865406 0.557185 0.132 Uiso 1 1 calc R U . . .
C14 C 0.4194(5) 0.7482(4) 0.44340(10) 0.144(4) Uani 1 1 d . . . . .
H14A H 0.380851 0.723483 0.444409 0.215 Uiso 1 1 calc R U . . .
H14B H 0.435948 0.731145 0.436175 0.215 Uiso 1 1 calc R U . . .
H14C H 0.425738 0.780661 0.436667 0.215 Uiso 1 1 calc R U . . .
C7 C 0.7623(3) 0.9707(4) 0.55365(12) 0.157(5) Uani 1 1 d . . . . .
H7A H 0.767032 1.003348 0.547579 0.235 Uiso 1 1 calc R U . . .
H7B H 0.778959 0.955141 0.545629 0.235 Uiso 1 1 calc R U . . .
H7C H 0.779075 0.979180 0.566406 0.235 Uiso 1 1 calc R U . . .
C42 C 0.3520(5) 0.5946(5) 0.64286(13) 0.180(5) Uani 1 1 d . . . . .
H42A H 0.341939 0.622117 0.641427 0.270 Uiso 1 1 calc R U . . .
H42B H 0.380659 0.606236 0.652422 0.270 Uiso 1 1 calc R U . . .
H42C H 0.320997 0.561180 0.647127 0.270 Uiso 1 1 calc R U . . .
C21 C 0.6371(4) 0.7121(6) 0.46946(14) 0.181(5) Uani 1 1 d . . . . .
H21A H 0.670976 0.730756 0.476505 0.272 Uiso 1 1 calc R U . . .
H21B H 0.638826 0.733079 0.458114 0.272 Uiso 1 1 calc R U . . .
H21C H 0.630785 0.676976 0.465352 0.272 Uiso 1 1 calc R U . . .
C28 C 0.6366(6) 0.7199(5) 0.62115(19) 0.232(8) Uani 1 1 d . . . . .
H28A H 0.662799 0.758211 0.620689 0.349 Uiso 1 1 calc R U . . .
H28B H 0.653895 0.699531 0.617386 0.349 Uiso 1 1 calc R U . . .
H28C H 0.622587 0.710047 0.634270 0.349 Uiso 1 1 calc R U . . .

loop_
_atom_site_aniso_label
_atom_site_aniso_U_11
_atom_site_aniso_U_22
_atom_site_aniso_U_33
_atom_site_aniso_U_23
_atom_site_aniso_U_13
_atom_site_aniso_U_12
Ni1 0.0513(4) 0.0487(4) 0.0542(4) -0.0001(3) -0.0025(3) 0.0215(3)
Ni3 0.0549(4) 0.0521(4) 0.0556(4) 0.0047(3) -0.0003(3) 0.0261(3)
Ni2 0.0531(4) 0.0506(4) 0.0568(4) 0.0042(3) -0.0011(3) 0.0232(3)
S1 0.0514(6) 0.0545(7) 0.0584(7) 0.0065(5) 0.0033(5) 0.0233(6)
S4 0.0602(7) 0.0539(7) 0.0577(7) 0.0039(5) -0.0021(6) 0.0268(6)
S5 0.0602(7) 0.0623(7) 0.0579(7) 0.0029(6) 0.0014(6) 0.0349(6)
S2 0.0581(7) 0.0584(7) 0.0575(7) 0.0012(5) -0.0053(6) 0.0244(6)
S6 0.0642(7) 0.0585(7) 0.0577(7) 0.0044(5) -0.0012(6) 0.0344(6)
S3 0.0649(8) 0.0534(7) 0.0549(7) 0.0029(5) -0.0033(6) 0.0244(6)
C8 0.059(3) 0.052(3) 0.060(3) 0.004(2) 0.008(2) 0.028(2)
C29 0.070(3) 0.093(3) 0.096(3) -0.006(3) -0.003(3) 0.058(3)
C30 0.088(3) 0.098(3) 0.132(4) -0.017(3) -0.010(3) 0.066(3)
C31 0.100(3) 0.106(3) 0.145(4) -0.019(3) -0.009(3) 0.072(3)
C32 0.087(3) 0.124(4) 0.126(4) -0.020(3) 0.004(3) 0.075(3)
C33 0.080(3) 0.138(4) 0.149(4) 0.007(4) 0.008(3) 0.060(3)
C34 0.081(3) 0.120(4) 0.144(4) 0.013(3) 0.006(3) 0.054(3)
C13 0.066(3) 0.054(3) 0.069(3) 0.000(2) -0.002(3) 0.031(3)
C1 0.064(3) 0.067(3) 0.096(3) 0.007(3) -0.015(2) 0.031(2)
C36 0.068(3) 0.057(3) 0.054(3) 0.005(2) -0.001(2) 0.028(3)
C9 0.081(4) 0.071(4) 0.068(4) 0.002(3) 0.018(3) 0.038(3)
C15 0.072(3) 0.057(3) 0.057(3) 0.003(2) 0.001(2) 0.032(3)
C22 0.074(4) 0.059(3) 0.067(4) 0.005(3) -0.017(3) 0.019(3)
C41 0.083(4) 0.073(4) 0.064(3) -0.005(3) 0.007(3) 0.033(3)
C12 0.089(4) 0.060(3) 0.067(3) -0.007(3) -0.016(3) 0.036(3)
C37 0.115(5) 0.084(4) 0.061(4) 0.005(3) 0.000(3) 0.050(4)
C20 0.090(4) 0.099(5) 0.064(4) -0.012(3) -0.001(3) 0.055(4)
C10 0.131(6) 0.084(4) 0.061(4) 0.003(3) 0.029(4) 0.055(5)
C40 0.103(5) 0.090(5) 0.088(5) -0.004(4) 0.023(4) 0.047(4)
C6 0.073(3) 0.073(3) 0.110(3) 0.015(3) -0.013(3) 0.025(2)
C11 0.121(6) 0.071(4) 0.056(3) -0.005(3) 0.000(4) 0.041(4)
C16 0.074(4) 0.149(7) 0.071(4) -0.011(4) 0.003(3) 0.055(4)
C17 0.076(5) 0.164(8) 0.103(6) -0.013(5) 0.004(4) 0.053(5)
C4 0.065(3) 0.099(3) 0.105(3) 0.026(3) -0.019(3) 0.016(3)
C23 0.113(6) 0.099(5) 0.084(5) -0.015(4) -0.036(4) 0.036(4)
C18 0.109(6) 0.140(7) 0.085(5) -0.014(5) 0.012(4) 0.077(5)
C27 0.088(5) 0.141(7) 0.101(5) -0.006(5) -0.033(4) 0.058(5)
C5 0.079(3) 0.079(3) 0.109(3) 0.026(3) -0.018(3) 0.012(3)
C19 0.137(7) 0.137(6) 0.067(4) -0.026(4) -0.002(4) 0.088(6)
C39 0.174(9) 0.092(5) 0.073(5) -0.004(4) 0.033(5) 0.052(6)
C2 0.073(3) 0.081(3) 0.140(4) 0.010(3) -0.008(3) 0.033(3)
C38 0.202(10) 0.124(7) 0.053(4) 0.002(4) -0.013(5) 0.086(7)
C25 0.170(10) 0.098(6) 0.151(9) -0.007(6) -0.105(9) 0.051(7)
C24 0.189(11) 0.113(7) 0.097(6) -0.024(5) -0.073(7) 0.048(7)
C35 0.137(7) 0.186(9) 0.120(6) -0.037(6) -0.016(5) 0.132(7)
C26 0.134(8) 0.166(9) 0.146(9) 0.001(7) -0.053(7) 0.084(7)
C3 0.067(3) 0.102(3) 0.141(4) 0.011(3) -0.010(3) 0.029(3)
C14 0.214(11) 0.130(7) 0.067(5) -0.021(5) -0.046(6) 0.071(7)
C7 0.063(4) 0.194(10) 0.107(6) 0.059(6) -0.015(4) -0.015(5)
C42 0.288(15) 0.188(11) 0.087(6) 0.001(6) 0.056(8) 0.136(11)
C21 0.159(10) 0.297(15) 0.123(8) -0.036(9) 0.030(7) 0.140(11)
C28 0.250(16) 0.213(13) 0.231(14) -0.032(11) -0.170(13) 0.114(12)

loop_
_atom_type_symbol
_atom_type_description
_atom_type_scat_dispersion_real
_atom_type_scat_dispersion_imag
_atom_type_scat_source
C C 0.0137 0.0067 'International Tables Vol C Tables 4.2.6.8 and 6.1.1.4'
H H 0.0000 0.0000 'International Tables Vol C Tables 4.2.6.8 and 6.1.1.4'
Ni Ni -1.3357 3.2904 'International Tables Vol C Tables 4.2.6.8 and 6.1.1.4'
S S 0.2925 0.4295 'International Tables Vol C Tables 4.2.6.8 and 6.1.1.4'

loop_
_geom_angle_atom_site_label_1
_geom_angle_atom_site_label_2
_geom_angle_atom_site_label_3
_geom_angle
_geom_angle_site_symmetry_1
_geom_angle_site_symmetry_3
_geom_angle_publ_flag
Ni3 Ni1 Ni2 115.79(3) 2_665 . ?
S1 Ni1 Ni3 129.84(5) . 2_665 ?
S1 Ni1 Ni2 49.55(4) . . ?
S1 Ni1 S5 97.43(6) . 2_665 ?
S1 Ni1 S2 82.21(6) . . ?
S5 Ni1 Ni3 50.30(4) 2_665 2_665 ?
S5 Ni1 Ni2 128.14(5) 2_665 . ?
S5 Ni1 S2 177.77(6) 2_665 . ?
S2 Ni1 Ni3 128.44(5) . 2_665 ?
S2 Ni1 Ni2 50.10(4) . . ?
S6 Ni1 Ni3 49.83(4) 2_665 2_665 ?
S6 Ni1 Ni2 129.69(5) 2_665 . ?
S6 Ni1 S1 179.16(6) 2_665 . ?
S6 Ni1 S5 82.86(6) 2_665 2_665 ?
S6 Ni1 S2 97.47(6) 2_665 . ?
S4 Ni3 Ni1 123.27(5) . 3_565 ?
S4 Ni3 S5 93.43(6) . . ?
S5 Ni3 Ni1 50.33(4) . 3_565 ?
S6 Ni3 Ni1 50.11(4) . 3_565 ?
S6 Ni3 S4 173.09(6) . . ?
S6 Ni3 S5 83.08(6) . . ?
S6 Ni3 S3 99.50(6) . . ?
S3 Ni3 Ni1 127.44(5) . 3_565 ?
S3 Ni3 S4 83.38(6) . . ?
S3 Ni3 S5 173.62(6) . . ?
S1 Ni2 Ni1 50.20(4) . . ?
S1 Ni2 S4 98.59(6) . . ?
S1 Ni2 S2 82.82(6) . . ?
S1 Ni2 S3 173.36(6) . . ?
S4 Ni2 Ni1 126.85(4) . . ?
S4 Ni2 S2 174.29(6) . . ?
S4 Ni2 S3 83.30(6) . . ?
S2 Ni2 Ni1 50.28(4) . . ?
S3 Ni2 Ni1 123.75(5) . . ?
S3 Ni2 S2 94.69(6) . . ?
Ni2 S1 Ni1 80.24(5) . . ?
C8 S1 Ni1 115.11(17) . . ?
C8 S1 Ni2 111.84(17) . . ?
Ni2 S4 Ni3 94.41(6) . . ?
C15 S4 Ni3 107.12(18) . . ?
C15 S4 Ni2 104.85(18) . . ?
Ni3 S5 Ni1 79.37(5) . 3_565 ?
C29 S5 Ni1 105.16(17) . 3_565 ?
C29 S5 Ni3 107.33(16) . . ?
Ni2 S2 Ni1 79.62(5) . . ?
C1 S2 Ni1 102.9(2) . . ?
C1 S2 Ni2 109.4(2) . . ?
Ni3 S6 Ni1 80.06(5) . 3_565 ?
C36 S6 Ni1 113.49(19) . 3_565 ?
C36 S6 Ni3 111.34(18) . . ?
Ni3 S3 Ni2 93.94(6) . . ?
C22 S3 Ni3 107.5(2) . . ?
C22 S3 Ni2 107.61(19) . . ?
C13 C8 S1 123.4(4) . . ?
C9 C8 S1 117.6(4) . . ?
C9 C8 C13 119.0(5) . . ?
C30 C29 S5 120.3(3) . . ?
C30 C29 C34 120.0 . . ?
C34 C29 S5 119.6(3) . . ?
C29 C30 H30 120.0 . . ?
C31 C30 C29 120.0 . . ?
C31 C30 H30 120.0 . . ?
C30 C31 H31 120.0 . . ?
C30 C31 C32 120.0 . . ?
C32 C31 H31 120.0 . . ?
C31 C32 C35 121.0(5) . . ?
C33 C32 C31 120.0 . . ?
C33 C32 C35 119.0(5) . . ?
C32 C33 H33 120.0 . . ?
C34 C33 C32 120.0 . . ?
C34 C33 H33 120.0 . . ?
C29 C34 H34 120.0 . . ?
C33 C34 C29 120.0 . . ?
C33 C34 H34 120.0 . . ?
C8 C13 H13 120.3 . . ?
C12 C13 C8 119.4(5) . . ?
C12 C13 H13 120.3 . . ?
C6 C1 S2 121.6(5) . . ?
C6 C1 C2 117.8(6) . . ?
C2 C1 S2 120.4(5) . . ?
C41 C36 S6 124.0(4) . . ?
C37 C36 S6 117.9(5) . . ?
C37 C36 C41 118.0(5) . . ?
C8 C9 H9 119.7 . . ?
C10 C9 C8 120.6(6) . . ?
C10 C9 H9 119.7 . . ?
C20 C15 S4 119.3(4) . . ?
C20 C15 C16 118.3(6) . . ?
C16 C15 S4 122.3(4) . . ?
C23 C22 S3 117.7(6) . . ?
C23 C22 C27 120.4(7) . . ?
C27 C22 S3 121.9(5) . . ?
C36 C41 H41 119.8 . . ?
C40 C41 C36 120.3(6) . . ?
C40 C41 H41 119.8 . . ?
C13 C12 H12 119.2 . . ?
C13 C12 C11 121.7(6) . . ?
C11 C12 H12 119.2 . . ?
C36 C37 H37 120.0 . . ?
C36 C37 C38 120.0(8) . . ?
C38 C37 H37 120.0 . . ?
C15 C20 H20 119.9 . . ?
C15 C20 C19 120.1(6) . . ?
C19 C20 H20 119.9 . . ?
C9 C10 H10 118.9 . . ?
C9 C10 C11 122.2(6) . . ?
C11 C10 H10 118.9 . . ?
C41 C40 H40 119.3 . . ?
C41 C40 C39 121.4(8) . . ?
C39 C40 H40 119.3 . . ?
C1 C6 H6 120.0 . . ?
C1 C6 C5 120.0(7) . . ?
C5 C6 H6 120.0 . . ?
C12 C11 C14 122.0(8) . . ?
C10 C11 C12 117.1(6) . . ?
C10 C11 C14 120.9(7) . . ?
C15 C16 H16 120.3 . . ?
C17 C16 C15 119.5(7) . . ?
C17 C16 H16 120.3 . . ?
C16 C17 H17 118.0 . . ?
C16 C17 C18 123.9(7) . . ?
C18 C17 H17 118.0 . . ?
C5 C4 C7 120.1(8) . . ?
C3 C4 C5 117.6(7) . . ?
C3 C4 C7 122.3(8) . . ?
C22 C23 H23 120.9 . . ?
C22 C23 C24 118.1(10) . . ?
C24 C23 H23 120.9 . . ?
C17 C18 C21 120.9(8) . . ?
C19 C18 C17 114.8(7) . . ?
C19 C18 C21 124.1(8) . . ?
C22 C27 H27 119.7 . . ?
C22 C27 C26 120.6(9) . . ?
C26 C27 H27 119.7 . . ?
C6 C5 H5 118.7 . . ?
C4 C5 C6 122.6(7) . . ?
C4 C5 H5 118.7 . . ?
C20 C19 H19 118.4 . . ?
C18 C19 C20 123.2(7) . . ?
C18 C19 H19 118.4 . . ?
C40 C39 C42 117.8(10) . . ?
C38 C39 C40 117.9(7) . . ?
C38 C39 C42 124.2(10) . . ?
C1 C2 H2 119.7 . . ?
C1 C2 C3 120.6(7) . . ?
C3 C2 H2 119.7 . . ?
C37 C38 H38 118.8 . . ?
C39 C38 C37 122.3(8) . . ?
C39 C38 H38 118.8 . . ?
C24 C25 C26 118.0(9) . . ?
C24 C25 C28 121.0(13) . . ?
C26 C25 C28 120.8(13) . . ?
C23 C24 H24 118.3 . . ?
C25 C24 C23 123.4(10) . . ?
C25 C24 H24 118.3 . . ?
C32 C35 H35A 109.5 . . ?
C32 C35 H35B 109.5 . . ?
C32 C35 H35C 109.5 . . ?
H35A C35 H35B 109.5 . . ?
H35A C35 H35C 109.5 . . ?
H35B C35 H35C 109.5 . . ?
C27 C26 H26 120.3 . . ?
C25 C26 C27 119.5(11) . . ?
C25 C26 H26 120.3 . . ?
C4 C3 C2 121.5(8) . . ?
C4 C3 H3 119.3 . . ?
C2 C3 H3 119.3 . . ?
C11 C14 H14A 109.5 . . ?
C11 C14 H14B 109.5 . . ?
C11 C14 H14C 109.5 . . ?
H14A C14 H14B 109.5 . . ?
H14A C14 H14C 109.5 . . ?
H14B C14 H14C 109.5 . . ?
C4 C7 H7A 109.5 . . ?
C4 C7 H7B 109.5 . . ?
C4 C7 H7C 109.5 . . ?
H7A C7 H7B 109.5 . . ?
H7A C7 H7C 109.5 . . ?
H7B C7 H7C 109.5 . . ?
C39 C42 H42A 109.5 . . ?
C39 C42 H42B 109.5 . . ?
C39 C42 H42C 109.5 . . ?
H42A C42 H42B 109.5 . . ?
H42A C42 H42C 109.5 . . ?
H42B C42 H42C 109.5 . . ?
C18 C21 H21A 109.5 . . ?
C18 C21 H21B 109.5 . . ?
C18 C21 H21C 109.5 . . ?
H21A C21 H21B 109.5 . . ?
H21A C21 H21C 109.5 . . ?
H21B C21 H21C 109.5 . . ?
C25 C28 H28A 109.5 . . ?
C25 C28 H28B 109.5 . . ?
C25 C28 H28C 109.5 . . ?
H28A C28 H28B 109.5 . . ?
H28A C28 H28C 109.5 . . ?
H28B C28 H28C 109.5 . . ?

loop_
_geom_bond_atom_site_label_1
_geom_bond_atom_site_label_2
_geom_bond_distance
_geom_bond_site_symmetry_2
_geom_bond_publ_flag
Ni1 Ni3 2.8268(11) 2_665 ?
Ni1 Ni2 2.8335(11) . ?
Ni1 S1 2.2090(15) . ?
Ni1 S5 2.2136(15) 2_665 ?
Ni1 S2 2.2157(15) . ?
Ni1 S6 2.2018(15) 2_665 ?
Ni3 S4 2.1995(14) . ?
Ni3 S5 2.2131(15) . ?
Ni3 S6 2.1929(14) . ?
Ni3 S3 2.1966(15) . ?
Ni2 S1 2.1879(14) . ?
Ni2 S4 2.1897(15) . ?
Ni2 S2 2.2099(15) . ?
Ni2 S3 2.2095(15) . ?
S1 C8 1.775(5) . ?
S4 C15 1.783(5) . ?
S5 C29 1.772(3) . ?
S2 C1 1.759(6) . ?
S6 C36 1.769(5) . ?
S3 C22 1.790(6) . ?
C8 C13 1.390(7) . ?
C8 C9 1.387(7) . ?
C29 C30 1.3900 . ?
C29 C34 1.3900 . ?
C30 H30 0.9500 . ?
C30 C31 1.3900 . ?
C31 H31 0.9500 . ?
C31 C32 1.3900 . ?
C32 C33 1.3900 . ?
C32 C35 1.546(7) . ?
C33 H33 0.9500 . ?
C33 C34 1.3900 . ?
C34 H34 0.9500 . ?
C13 H13 0.9500 . ?
C13 C12 1.380(7) . ?
C1 C6 1.341(8) . ?
C1 C2 1.393(9) . ?
C36 C41 1.391(8) . ?
C36 C37 1.377(8) . ?
C9 H9 0.9500 . ?
C9 C10 1.347(9) . ?
C15 C20 1.355(8) . ?
C15 C16 1.381(8) . ?
C22 C23 1.350(9) . ?
C22 C27 1.356(10) . ?
C41 H41 0.9500 . ?
C41 C40 1.364(8) . ?
C12 H12 0.9500 . ?
C12 C11 1.389(9) . ?
C37 H37 0.9500 . ?
C37 C38 1.380(10) . ?
C20 H20 0.9500 . ?
C20 C19 1.379(9) . ?
C10 H10 0.9500 . ?
C10 C11 1.388(10) . ?
C40 H40 0.9500 . ?
C40 C39 1.383(12) . ?
C6 H6 0.9500 . ?
C6 C5 1.425(9) . ?
C11 C14 1.525(9) . ?
C16 H16 0.9500 . ?
C16 C17 1.351(9) . ?
C17 H17 0.9500 . ?
C17 C18 1.377(10) . ?
C4 C5 1.360(10) . ?
C4 C3 1.328(10) . ?
C4 C7 1.525(9) . ?
C23 H23 0.9500 . ?
C23 C24 1.381(12) . ?
C18 C19 1.353(11) . ?
C18 C21 1.515(11) . ?
C27 H27 0.9500 . ?
C27 C26 1.398(11) . ?
C5 H5 0.9500 . ?
C19 H19 0.9500 . ?
C39 C38 1.341(13) . ?
C39 C42 1.542(11) . ?
C2 H2 0.9500 . ?
C2 C3 1.425(10) . ?
C38 H38 0.9500 . ?
C25 C24 1.349(16) . ?
C25 C26 1.366(15) . ?
C25 C28 1.587(12) . ?
C24 H24 0.9500 . ?
C35 H35A 0.9800 . ?
C35 H35B 0.9800 . ?
C35 H35C 0.9800 . ?
C26 H26 0.9500 . ?
C3 H3 0.9500 . ?
C14 H14A 0.9800 . ?
C14 H14B 0.9800 . ?
C14 H14C 0.9800 . ?
C7 H7A 0.9800 . ?
C7 H7B 0.9800 . ?
C7 H7C 0.9800 . ?
C42 H42A 0.9800 . ?
C42 H42B 0.9800 . ?
C42 H42C 0.9800 . ?
C21 H21A 0.9800 . ?
C21 H21B 0.9800 . ?
C21 H21C 0.9800 . ?
C28 H28A 0.9800 . ?
C28 H28B 0.9800 . ?
C28 H28C 0.9800 . ?

loop_
_smtbx_masks_void_nr
_smtbx_masks_void_average_x
_smtbx_masks_void_average_y
_smtbx_masks_void_average_z
_smtbx_masks_void_volume
_smtbx_masks_void_count_electrons
_smtbx_masks_void_content
1 0.000 0.000 0.124 72.1 12.3 ?
2 -0.227 -0.504 -0.710 19125.7 1527.9 ?
3 0.000 0.000 0.376 72.1 12.3 ?
4 0.000 0.000 0.624 72.1 12.3 ?
5 0.000 0.000 0.876 72.1 12.3 ?
6 0.333 0.667 0.043 72.1 12.3 ?
7 0.333 0.667 0.543 72.1 12.3 ?
8 0.333 0.667 0.790 72.1 12.3 ?
9 0.333 0.667 0.290 72.1 12.3 ?
10 0.667 0.333 0.710 72.1 12.3 ?
11 0.667 0.333 0.210 72.1 12.3 ?
12 0.667 0.333 0.457 72.1 12.3 ?
13 0.667 0.333 0.957 72.1 12.3 ?
